data_2215641
loop_
_publ_author_name
'Qi-Long Zhang'
'Xin-Chen Zhu'
'Yun-Qian Zhang'
'Bi-Xue Zhu'

_publ_section_title
;
 1,10-Bis(2-aminophenoxy)decane
;
_journal_coeditor_code RK2040
_journal_issue 10
_journal_name_full 'Acta Crystallographica Section E'
_journal_page_first o4039
_journal_page_last o4039
_journal_paper_doi 10.1107/S1600536807043577
_journal_volume 63
_journal_year 2007
_chemical_formula_iupac 'C22 H32 N2 O2'
_chemical_formula_moiety 'C22 H32 N2 O2'
_chemical_formula_sum 'C22 H32 N2 O2'
_chemical_formula_weight 356.50
_chemical_name_systematic
;
1,10-Bis(2-aminophenoxy)decane
;
_space_group_IT_number 2
_symmetry_cell_setting triclinic
_symmetry_space_group_name_Hall '-P 1'
_symmetry_space_group_name_H-M 'P -1'
_atom_sites_solution_hydrogens geom
_atom_sites_solution_primary direct
_atom_sites_solution_secondary difmap
_audit_creation_method SHELXL97
_cell_angle_alpha 84.666(6)
_cell_angle_beta 88.774(7)
_cell_angle_gamma 71.078(4)
_cell_formula_units_Z 2
_cell_length_a 6.0138(9)
_cell_length_b 7.1653(10)
_cell_length_c 25.932(4)
_cell_measurement_reflns_used 11351
_cell_measurement_temperature 293(2)
_cell_measurement_theta_max 25.00
_cell_measurement_theta_min 0.79
_cell_volume 1052.4(3)
_computing_cell_refinement 'SAINT (Bruker, 2002)'
_computing_data_collection 'APEX2 (Bruker, 2005)'
_computing_data_reduction 'SAINT (Bruker, 2002)'
_computing_molecular_graphics 'Ortep-3 for Windows (Farrugia, 1997)'
_computing_publication_material 'WinGX (Farrugia, 1999)'
_computing_structure_refinement 'SHELXL97 (Sheldrick, 1997)'
_computing_structure_solution 'SHELXS97 (Sheldrick, 1997)'
_diffrn_ambient_temperature 293(2)
_diffrn_measured_fraction_theta_full 0.985
_diffrn_measured_fraction_theta_max 0.985
_diffrn_measurement_device_type 'Bruker APEX II CCD area-detector'
_diffrn_measurement_method '\f- and \w-scan'
_diffrn_radiation_monochromator Graphite
_diffrn_radiation_source 'Fine--focus sealed tube'
_diffrn_radiation_type MoK\a
_diffrn_radiation_wavelength 0.71073
_diffrn_reflns_av_R_equivalents 0.0298
_diffrn_reflns_av_sigmaI/netI 0.0322
_diffrn_reflns_limit_h_max 6
_diffrn_reflns_limit_h_min -7
_diffrn_reflns_limit_k_max 8
_diffrn_reflns_limit_k_min -8
_diffrn_reflns_limit_l_max 29
_diffrn_reflns_limit_l_min -30
_diffrn_reflns_number 11351
_diffrn_reflns_theta_full 25.00
_diffrn_reflns_theta_max 25.00
_diffrn_reflns_theta_min 0.79
_diffrn_standards_interval_count 0
_diffrn_standards_interval_time 0
_diffrn_standards_number 0
_exptl_absorpt_coefficient_mu 0.072
_exptl_absorpt_correction_T_max 0.9930
_exptl_absorpt_correction_T_min 0.987
_exptl_absorpt_correction_type multi-scan
_exptl_absorpt_process_details '(SADABS; Bruker, 2002)'
_exptl_crystal_colour Colourless
_exptl_crystal_density_diffrn 1.125
_exptl_crystal_density_method 'Not measured'
_exptl_crystal_description Prism
_exptl_crystal_F_000 388
_exptl_crystal_size_max 0.18
_exptl_crystal_size_mid 0.13
_exptl_crystal_size_min 0.08
_refine_diff_density_max 0.148
_refine_diff_density_min -0.113
_refine_ls_extinction_coef 0.128
_refine_ls_extinction_expression Fc^*^=kFc[1+0.001xFc^2^\l^3^/sin(2\q)]^-1/4^
_refine_ls_extinction_method SHELXL97
_refine_ls_goodness_of_fit_ref 1.064
_refine_ls_hydrogen_treatment constr
_refine_ls_matrix_type full
_refine_ls_number_parameters 235
_refine_ls_number_reflns 3651
_refine_ls_number_restraints 0
_refine_ls_restrained_S_all 1.064
_refine_ls_R_factor_all 0.0819
_refine_ls_R_factor_gt 0.0478
_refine_ls_shift/su_max 0.000
_refine_ls_shift/su_mean 0.000
_refine_ls_structure_factor_coef Fsqd
_refine_ls_weighting_details 'calc w=1/[\s^2^(Fo^2^)+(0.0602P)^2^+0.0396P] where P=(Fo^2^+2Fc^2^)/3'
_refine_ls_weighting_scheme calc
_refine_ls_wR_factor_gt 0.1190
_refine_ls_wR_factor_ref 0.1336
_reflns_number_gt 2303
_reflns_number_total 3651
_reflns_threshold_expression >2\s(I)
_cod_data_source_file rk2040.cif
_cod_data_source_block I
_cod_depositor_comments
;
The following automatic conversions were performed:
'_atom_sites_solution_hydrogens' value 'Geom' changed to 'geom' according
to '/home/saulius/struct/CIF-dictionaries/cif_core.dic' dictionary named
'cif_core.dic' version 2.4.1 from
2010-06-29.

'_atom_sites_solution_primary' value 'Direct' changed to
'direct' according to '/home/saulius/struct/CIF-dictionaries/cif_core.dic'
dictionary named 'cif_core.dic' version 2.4.1 from
2010-06-29.

'_atom_sites_solution_secondary' value 'Difmap' changed to
'difmap' according to '/home/saulius/struct/CIF-dictionaries/cif_core.dic'
dictionary named 'cif_core.dic' version 2.4.1 from
2010-06-29.

'_refine_ls_hydrogen_treatment' value 'Constr' changed to
'constr' according to '/home/saulius/struct/CIF-dictionaries/cif_core.dic'
dictionary named 'cif_core.dic' version 2.4.1 from
2010-06-29.

'_refine_ls_matrix_type' value 'Full' changed to 'full'
according to '/home/saulius/struct/CIF-dictionaries/cif_core.dic'
dictionary named 'cif_core.dic' version 2.4.1 from
2010-06-29.

'_refine_ls_weighting_scheme' value 'Calc' changed to 'calc'
according to '/home/saulius/struct/CIF-dictionaries/cif_core.dic'
dictionary named 'cif_core.dic' version 2.4.1 from 2010-06-29.

Automatic conversion script
Id: cif_fix_enum 1527 2010-12-29 10:47:43Z saulius 

The following automatic conversions were performed:

'_atom_sites_solution_hydrogens' value 'Geom' changed to 'geom'
according to /home/saulius/struct/CIF-dictionaries/cif_core.dic
dictionary named 'cif_core.dic' version 2.4.1 from
2010-06-29.

'_atom_sites_solution_primary' value 'Direct' changed to
'direct' according to
/home/saulius/struct/CIF-dictionaries/cif_core.dic dictionary named
'cif_core.dic' version 2.4.1 from
2010-06-29.

'_atom_sites_solution_secondary' value 'Difmap' changed
to 'difmap' according to
/home/saulius/struct/CIF-dictionaries/cif_core.dic dictionary named
'cif_core.dic' version 2.4.1 from
2010-06-29.

'_refine_ls_hydrogen_treatment' value 'Constr' changed
to 'constr' according to
/home/saulius/struct/CIF-dictionaries/cif_core.dic dictionary named
'cif_core.dic' version 2.4.1 from
2010-06-29.

'_refine_ls_matrix_type' value 'Full' changed to 'full'
according to /home/saulius/struct/CIF-dictionaries/cif_core.dic
dictionary named 'cif_core.dic' version 2.4.1 from
2010-06-29.

'_refine_ls_weighting_scheme' value 'Calc' changed to
'calc' according to
/home/saulius/struct/CIF-dictionaries/cif_core.dic dictionary named
'cif_core.dic' version 2.4.1 from 2010-06-29.

Automatic conversion script
Id: cif_fix_values 1715 2011-07-08 13:25:40Z adriana 
;
_cod_database_code 2215641
_cod_database_fobs_code 2215641

loop_
_symmetry_equiv_pos_as_xyz
'x, y, z'
'-x, -y, -z'

loop_
_atom_site_type_symbol
_atom_site_label
_atom_site_fract_x
_atom_site_fract_y
_atom_site_fract_z
_atom_site_U_iso_or_equiv
_atom_site_adp_type
_atom_site_calc_flag
_atom_site_refinement_flags
_atom_site_occupancy
C C1 -0.4800(3) 0.6252(2) 0.30398(7) 0.0635(5) Uani d . 1
C C2 -0.6094(3) 0.5138(3) 0.28764(7) 0.0712(5) Uani d . 1
H H2 -0.7256 0.5696 0.2624 0.085 Uiso calc R 1
C C3 -0.5696(4) 0.3215(3) 0.30801(8) 0.0756(6) Uani d . 1
H H3 -0.6589 0.2485 0.2967 0.091 Uiso calc R 1
C C4 -0.3988(4) 0.2378(3) 0.34489(8) 0.0781(6) Uani d . 1
H H4 -0.3713 0.1075 0.3586 0.094 Uiso calc R 1
C C5 -0.2663(3) 0.3465(3) 0.36198(7) 0.0719(5) Uani d . 1
H H5 -0.1489 0.2888 0.3868 0.086 Uiso calc R 1
C C6 -0.3083(3) 0.5398(2) 0.34220(7) 0.0605(5) Uani d . 1
C C7 -0.0239(3) 0.5993(3) 0.39754(7) 0.0689(5) Uani d . 1
H H7A 0.1087 0.4899 0.3875 0.083 Uiso calc R 1
H H7B -0.0911 0.5554 0.4288 0.083 Uiso calc R 1
C C8 0.0530(3) 0.7731(3) 0.40642(7) 0.0718(5) Uani d . 1
H H8A -0.0840 0.8810 0.4153 0.086 Uiso calc R 1
H H8B 0.1138 0.8163 0.3742 0.086 Uiso calc R 1
C C9 0.2379(3) 0.7359(3) 0.44833(7) 0.0715(5) Uani d . 1
H H9A 0.3784 0.6316 0.4393 0.086 Uiso calc R 1
H H9B 0.1800 0.6916 0.4808 0.086 Uiso calc R 1
C C10 0.2990(4) 0.9216(3) 0.45502(8) 0.0779(6) Uani d . 1
H H10A 0.3592 0.9624 0.4224 0.093 Uiso calc R 1
H H10B 0.1553 1.0262 0.4622 0.093 Uiso calc R 1
C C11 0.4746(4) 0.9042(3) 0.49681(7) 0.0765(6) Uani d . 1
H H11A 0.6206 0.8031 0.4892 0.092 Uiso calc R 1
H H11B 0.4171 0.8605 0.5294 0.092 Uiso calc R 1
C C12 -0.0083(3) 0.9033(3) 0.18955(8) 0.0685(5) Uani d . 1
C C13 -0.1008(4) 1.0721(3) 0.21528(8) 0.0787(6) Uani d . 1
H H13 -0.2335 1.0855 0.2356 0.094 Uiso calc R 1
C C14 -0.0016(4) 1.2196(3) 0.21158(8) 0.0837(6) Uani d . 1
H H14 -0.0656 1.3304 0.2298 0.100 Uiso calc R 1
C C15 0.1925(4) 1.2053(3) 0.18105(8) 0.0830(6) Uani d . 1
H H15 0.2596 1.3059 0.1784 0.100 Uiso calc R 1
C C16 0.2869(4) 1.0378(3) 0.15426(7) 0.0780(6) Uani d . 1
H H16 0.4174 1.0267 0.1334 0.094 Uiso calc R 1
C C17 0.1884(3) 0.8893(3) 0.15847(7) 0.0669(5) Uani d . 1
C C18 0.4753(3) 0.6741(3) 0.10493(8) 0.0823(6) Uani d . 1
H H18A 0.6034 0.6890 0.1245 0.099 Uiso calc R 1
H H18B 0.4489 0.7643 0.0737 0.099 Uiso calc R 1
C C19 0.5331(4) 0.4638(3) 0.09153(8) 0.0840(6) Uani d . 1
H H19A 0.3967 0.4508 0.0748 0.101 Uiso calc R 1
H H19B 0.5623 0.3771 0.1234 0.101 Uiso calc R 1
C C20 0.7430(4) 0.3932(3) 0.05650(8) 0.0837(6) Uani d . 1
H H20A 0.7179 0.4812 0.0249 0.100 Uiso calc R 1
H H20B 0.8823 0.3987 0.0736 0.100 Uiso calc R 1
C C21 0.7829(4) 0.1840(3) 0.04315(8) 0.0831(6) Uani d . 1
H H21A 0.6402 0.1792 0.0274 0.100 Uiso calc R 1
H H21B 0.8104 0.0973 0.0750 0.100 Uiso calc R 1
C C22 0.9851(4) 0.1039(3) 0.00703(8) 0.0842(6) Uani d . 1
H H22A 1.1292 0.1034 0.0232 0.101 Uiso calc R 1
H H22B 0.9607 0.1923 -0.0245 0.101 Uiso calc R 1
N N1 -0.5123(3) 0.8182(2) 0.28294(7) 0.0932(6) Uani d . 1
H H1A -0.6158 0.8717 0.2589 0.112 Uiso calc R 1
H H1B -0.4288 0.8838 0.2940 0.112 Uiso calc R 1
N N2 -0.1044(3) 0.7523(2) 0.19298(8) 0.0967(6) Uani d . 1
H H2A -0.2266 0.7609 0.2117 0.116 Uiso calc R 1
H H2B -0.0422 0.6495 0.1764 0.116 Uiso calc R 1
O O1 -0.1958(2) 0.66528(17) 0.35693(5) 0.0776(4) Uani d . 1
O O2 0.2675(2) 0.71497(19) 0.13528(5) 0.0870(4) Uani d . 1

loop_
_atom_site_aniso_label
_atom_site_aniso_U_11
_atom_site_aniso_U_22
_atom_site_aniso_U_33
_atom_site_aniso_U_12
_atom_site_aniso_U_13
_atom_site_aniso_U_23
C1 0.0744(13) 0.0562(10) 0.0565(12) -0.0163(9) -0.0026(10) -0.0052(9)
C2 0.0774(13) 0.0620(11) 0.0697(13) -0.0150(10) -0.0127(10) -0.0081(10)
C3 0.0862(15) 0.0600(12) 0.0819(15) -0.0226(10) -0.0104(12) -0.0150(10)
C4 0.0996(16) 0.0516(10) 0.0811(15) -0.0210(11) -0.0091(13) -0.0060(10)
C5 0.0818(14) 0.0577(11) 0.0692(13) -0.0127(10) -0.0145(10) -0.0041(9)
C6 0.0706(12) 0.0545(10) 0.0572(11) -0.0199(9) -0.0007(10) -0.0100(9)
C7 0.0722(12) 0.0665(11) 0.0657(12) -0.0174(9) -0.0082(10) -0.0100(9)
C8 0.0751(13) 0.0745(12) 0.0678(13) -0.0258(10) -0.0019(10) -0.0094(10)
C9 0.0701(13) 0.0744(12) 0.0718(13) -0.0232(10) -0.0004(11) -0.0155(10)
C10 0.0813(14) 0.0875(14) 0.0717(14) -0.0357(11) -0.0031(11) -0.0098(11)
C11 0.0800(14) 0.0836(13) 0.0713(13) -0.0314(11) 0.0019(11) -0.0171(11)
C12 0.0578(12) 0.0695(12) 0.0718(13) -0.0081(9) -0.0058(10) -0.0184(10)
C13 0.0692(13) 0.0708(12) 0.0873(15) -0.0066(10) 0.0103(11) -0.0233(11)
C14 0.0916(16) 0.0645(12) 0.0877(16) -0.0112(11) 0.0103(13) -0.0233(11)
C15 0.0924(16) 0.0689(12) 0.0864(15) -0.0219(11) 0.0094(13) -0.0178(11)
C16 0.0753(14) 0.0830(13) 0.0686(13) -0.0146(11) 0.0096(11) -0.0135(11)
C17 0.0633(12) 0.0667(11) 0.0614(12) -0.0046(9) -0.0066(10) -0.0180(9)
C18 0.0674(13) 0.0959(15) 0.0747(14) -0.0076(11) 0.0027(11) -0.0329(11)
C19 0.0795(14) 0.0854(14) 0.0709(14) -0.0004(11) 0.0080(11) -0.0235(11)
C20 0.0734(14) 0.0885(14) 0.0745(14) -0.0009(11) 0.0033(11) -0.0260(11)
C21 0.0785(14) 0.0827(13) 0.0691(14) 0.0022(11) 0.0077(11) -0.0168(11)
C22 0.0753(14) 0.0820(13) 0.0768(14) 0.0031(11) 0.0079(12) -0.0207(11)
N1 0.1217(15) 0.0657(10) 0.0945(13) -0.0383(10) -0.0410(11) 0.0212(9)
N2 0.0746(12) 0.0878(12) 0.1345(16) -0.0260(10) 0.0147(11) -0.0475(11)
O1 0.0927(10) 0.0660(8) 0.0765(9) -0.0300(7) -0.0240(8) 0.0033(7)
O2 0.0780(9) 0.0863(9) 0.0933(10) -0.0135(7) 0.0158(8) -0.0417(8)

loop_
_atom_type_symbol
_atom_type_description
_atom_type_scat_dispersion_real
_atom_type_scat_dispersion_imag
_atom_type_scat_source
C C 0.0033 0.0016 'International Tables Vol C Tables 4.2.6.8 and 6.1.1.4'
H H 0.0000 0.0000 'International Tables Vol C Tables 4.2.6.8 and 6.1.1.4'
N N 0.0061 0.0033 'International Tables Vol C Tables 4.2.6.8 and 6.1.1.4'
O O 0.0106 0.0060 'International Tables Vol C Tables 4.2.6.8 and 6.1.1.4'

loop_
_geom_angle_atom_site_label_1
_geom_angle_atom_site_label_2
_geom_angle_atom_site_label_3
_geom_angle_site_symmetry_1
_geom_angle_site_symmetry_3
_geom_angle
C2 C1 N1 . . 122.20(18)
C2 C1 C6 . . 118.71(16)
N1 C1 C6 . . 119.08(16)
C3 C2 C1 . . 121.09(18)
C3 C2 H2 . . 119.5
C1 C2 H2 . . 119.5
C4 C3 C2 . . 119.90(18)
C4 C3 H3 . . 120.0
C2 C3 H3 . . 120.0
C3 C4 C5 . . 120.13(18)
C3 C4 H4 . . 119.9
C5 C4 H4 . . 119.9
C6 C5 C4 . . 120.02(18)
C6 C5 H5 . . 120.0
C4 C5 H5 . . 120.0
O1 C6 C5 . . 125.87(17)
O1 C6 C1 . . 114.00(15)
C5 C6 C1 . . 120.12(16)
O1 C7 C8 . . 106.42(14)
O1 C7 H7A . . 110.4
C8 C7 H7A . . 110.4
O1 C7 H7B . . 110.4
C8 C7 H7B . . 110.4
H7A C7 H7B . . 108.6
C7 C8 C9 . . 115.48(16)
C7 C8 H8A . . 108.4
C9 C8 H8A . . 108.4
C7 C8 H8B . . 108.4
C9 C8 H8B . . 108.4
H8A C8 H8B . . 107.5
C8 C9 C10 . . 111.26(16)
C8 C9 H9A . . 109.4
C10 C9 H9A . . 109.4
C8 C9 H9B . . 109.4
C10 C9 H9B . . 109.4
H9A C9 H9B . . 108.0
C11 C10 C9 . . 115.99(17)
C11 C10 H10A . . 108.3
C9 C10 H10A . . 108.3
C11 C10 H10B . . 108.3
C9 C10 H10B . . 108.3
H10A C10 H10B . . 107.4
C10 C11 C11 . 2_676 114.2(2)
C10 C11 H11A . . 108.7
C11 C11 H11A 2_676 . 108.7
C10 C11 H11B . . 108.7
C11 C11 H11B 2_676 . 108.7
H11A C11 H11B . . 107.6
N2 C12 C13 . . 122.54(19)
N2 C12 C17 . . 119.55(17)
C13 C12 C17 . . 117.90(19)
C14 C13 C12 . . 121.6(2)
C14 C13 H13 . . 119.2
C12 C13 H13 . . 119.2
C13 C14 C15 . . 120.43(18)
C13 C14 H14 . . 119.8
C15 C14 H14 . . 119.8
C14 C15 C16 . . 118.99(19)
C14 C15 H15 . . 120.5
C16 C15 H15 . . 120.5
C17 C16 C15 . . 120.4(2)
C17 C16 H16 . . 119.8
C15 C16 H16 . . 119.8
C16 C17 O2 . . 126.19(19)
C16 C17 C12 . . 120.68(17)
O2 C17 C12 . . 113.11(17)
O2 C18 C19 . . 106.50(17)
O2 C18 H18A . . 110.4
C19 C18 H18A . . 110.4
O2 C18 H18B . . 110.4
C19 C18 H18B . . 110.4
H18A C18 H18B . . 108.6
C18 C19 C20 . . 115.17(18)
C18 C19 H19A . . 108.5
C20 C19 H19A . . 108.5
C18 C19 H19B . . 108.5
C20 C19 H19B . . 108.5
H19A C19 H19B . . 107.5
C21 C20 C19 . . 111.83(18)
C21 C20 H20A . . 109.3
C19 C20 H20A . . 109.3
C21 C20 H20B . . 109.3
C19 C20 H20B . . 109.3
H20A C20 H20B . . 107.9
C20 C21 C22 . . 115.31(18)
C20 C21 H21A . . 108.4
C22 C21 H21A . . 108.4
C20 C21 H21B . . 108.4
C22 C21 H21B . . 108.4
H21A C21 H21B . . 107.5
C21 C22 C22 . 2_755 113.9(2)
C21 C22 H22A . . 108.8
C22 C22 H22A 2_755 . 108.8
C21 C22 H22B . . 108.8
C22 C22 H22B 2_755 . 108.8
H22A C22 H22B . . 107.7
C1 N1 H1A . . 120.0
C1 N1 H1B . . 120.0
H1A N1 H1B . . 120.0
C12 N2 H2A . . 120.0
C12 N2 H2B . . 120.0
H2A N2 H2B . . 120.0
C6 O1 C7 . . 119.66(13)
C17 O2 C18 . . 119.54(16)

loop_
_geom_bond_atom_site_label_1
_geom_bond_atom_site_label_2
_geom_bond_site_symmetry_2
_geom_bond_distance
C1 C2 . 1.379(2)
C1 N1 . 1.392(2)
C1 C6 . 1.394(2)
C2 C3 . 1.375(2)
C2 H2 . 0.9300
C3 C4 . 1.366(3)
C3 H3 . 0.9300
C4 C5 . 1.386(2)
C4 H4 . 0.9300
C5 C6 . 1.375(2)
C5 H5 . 0.9300
C6 O1 . 1.3713(19)
C7 O1 . 1.428(2)
C7 C8 . 1.500(2)
C7 H7A . 0.9700
C7 H7B . 0.9700
C8 C9 . 1.515(2)
C8 H8A . 0.9700
C8 H8B . 0.9700
C9 C10 . 1.516(2)
C9 H9A . 0.9700
C9 H9B . 0.9700
C10 C11 . 1.498(2)
C10 H10A . 0.9700
C10 H10B . 0.9700
C11 C11 2_676 1.523(3)
C11 H11A . 0.9700
C11 H11B . 0.9700
C12 N2 . 1.378(2)
C12 C13 . 1.384(2)
C12 C17 . 1.398(3)
C13 C14 . 1.368(3)
C13 H13 . 0.9300
C14 C15 . 1.378(3)
C14 H14 . 0.9300
C15 C16 . 1.393(3)
C15 H15 . 0.9300
C16 C17 . 1.371(3)
C16 H16 . 0.9300
C17 O2 . 1.375(2)
C18 O2 . 1.425(2)
C18 C19 . 1.505(3)
C18 H18A . 0.9700
C18 H18B . 0.9700
C19 C20 . 1.515(3)
C19 H19A . 0.9700
C19 H19B . 0.9700
C20 C21 . 1.511(3)
C20 H20A . 0.9700
C20 H20B . 0.9700
C21 C22 . 1.511(3)
C21 H21A . 0.9700
C21 H21B . 0.9700
C22 C22 2_755 1.518(4)
C22 H22A . 0.9700
C22 H22B . 0.9700
N1 H1A . 0.8600
N1 H1B . 0.8600
N2 H2A . 0.8600
N2 H2B . 0.8600

loop_
_geom_hbond_atom_site_label_D
_geom_hbond_atom_site_label_H
_geom_hbond_atom_site_label_A
_geom_hbond_distance_DH
_geom_hbond_distance_HA
_geom_hbond_distance_DA
_geom_hbond_angle_DHA
N2 H2A N1 0.86 2.47 3.300(3) 163
N1 H1B O1 0.86 2.30 2.630(2) 103
N2 H2B O2 0.86 2.28 2.618(2) 103

loop_
_geom_torsion_atom_site_label_1
_geom_torsion_atom_site_label_2
_geom_torsion_atom_site_label_3
_geom_torsion_atom_site_label_4
_geom_torsion_site_symmetry_4
_geom_torsion
N1 C1 C2 C3 . 178.13(19)
C6 C1 C2 C3 . -0.7(3)
C1 C2 C3 C4 . -0.3(3)
C2 C3 C4 C5 . 0.3(3)
C3 C4 C5 C6 . 0.7(3)
C4 C5 C6 O1 . 177.70(17)
C4 C5 C6 C1 . -1.7(3)
C2 C1 C6 O1 . -177.78(16)
N1 C1 C6 O1 . 3.4(2)
C2 C1 C6 C5 . 1.7(3)
N1 C1 C6 C5 . -177.21(18)
O1 C7 C8 C9 . -179.84(15)
C7 C8 C9 C10 . -178.70(16)
C8 C9 C10 C11 . 177.98(16)
C9 C10 C11 C11 2_676 -178.3(2)
N2 C12 C13 C14 . 179.58(19)
C17 C12 C13 C14 . -1.3(3)
C12 C13 C14 C15 . 1.2(3)
C13 C14 C15 C16 . -0.4(3)
C14 C15 C16 C17 . -0.3(3)
C15 C16 C17 O2 . -178.22(17)
C15 C16 C17 C12 . 0.1(3)
N2 C12 C17 C16 . 179.78(18)
C13 C12 C17 C16 . 0.7(3)
N2 C12 C17 O2 . -1.7(3)
C13 C12 C17 O2 . 179.23(16)
O2 C18 C19 C20 . 176.78(17)
C18 C19 C20 C21 . -177.64(17)
C19 C20 C21 C22 . 178.32(17)
C20 C21 C22 C22 2_755 -178.0(2)
C5 C6 O1 C7 . -2.4(3)
C1 C6 O1 C7 . 177.03(15)
C8 C7 O1 C6 . -176.43(15)
C16 C17 O2 C18 . 2.3(3)
C12 C17 O2 C18 . -176.21(17)
C19 C18 O2 C17 . 172.20(15)
